data_4036468
loop_
_publ_author_name
'Degennaro, Leonardo'
'Carroccia, Laura'
'Parisi, Giovanna'
'Zenzola, Marina'
'Romanazzi, Giuseppe'
'Fanelli, Flavio'
'Pisano, Luisa'
'Luisi, Renzo'

_publ_section_title
;
 Regio- and Stereoselective Synthesis of Sulfur-Bearing Four-Membered
 Heterocycles: Direct Access to 2,4-Disubstituted Thietane 1-Oxides.
;
_journal_issue 24
_journal_name_full 'The Journal of organic chemistry'
_journal_page_first 12201
_journal_page_last 12211
_journal_paper_doi 10.1021/acs.joc.5b02126
_journal_volume 80
_journal_year 2015
_chemical_formula_sum 'C16 H16 O2 S'
_chemical_formula_weight 272.34
_space_group_IT_number 9
_space_group_name_Hall 'C -2yc'
_space_group_name_H-M_alt 'C 1 c 1'
_symmetry_cell_setting monoclinic
_symmetry_space_group_name_H-M 'C 1 c 1'
_atom_sites_solution_hydrogens geom
_atom_sites_solution_primary direct
_atom_sites_solution_secondary difmap
_audit_creation_method SHELXL-97
_cell_angle_alpha 90.00
_cell_angle_beta 90.705(11)
_cell_angle_gamma 90.00
_cell_formula_units_Z 16
_cell_length_a 16.0290(13)
_cell_length_b 16.027(5)
_cell_length_c 21.723(6)
_cell_measurement_temperature 293(2)
_cell_volume 5580(2)
_computing_cell_refinement 'DIRAX (Duisenberg,1992)'
_computing_data_collection 'COLLECT (Nonius, 2002) '
_computing_data_reduction 'EVAL (Nonius, 2002)'
_computing_publication_material 'WinGX (Farrugia, 1999)'
_computing_structure_refinement 'SHELXL-97 (Sheldrick, 2008)'
_computing_structure_solution 'SIR2011, updated version of SIR2008 (Burla et al., 2007)'
_diffrn_ambient_temperature 293(2)
_diffrn_measured_fraction_theta_full 0.991
_diffrn_measured_fraction_theta_max 0.991
_diffrn_measurement_device_type 'Bruker-Nonius KappaCCD'
_diffrn_measurement_method '\f scans and \w scans'
_diffrn_radiation_monochromator graphite
_diffrn_radiation_source 'fine-focus sealed tube'
_diffrn_radiation_type MoK\a
_diffrn_radiation_wavelength 0.71073
_diffrn_reflns_av_R_equivalents 0.2577
_diffrn_reflns_av_sigmaI/netI 0.2313
_diffrn_reflns_limit_h_max 20
_diffrn_reflns_limit_h_min -20
_diffrn_reflns_limit_k_max 20
_diffrn_reflns_limit_k_min -17
_diffrn_reflns_limit_l_max 26
_diffrn_reflns_limit_l_min -28
_diffrn_reflns_number 27306
_diffrn_reflns_theta_full 27.52
_diffrn_reflns_theta_max 27.52
_diffrn_reflns_theta_min 5.01
_exptl_absorpt_coefficient_mu 0.227
_exptl_absorpt_correction_T_max 0.9777
_exptl_absorpt_correction_T_min 0.9351
_exptl_absorpt_process_details 'SADABS (Sheldrick, 2002)'
_exptl_crystal_colour white
_exptl_crystal_density_diffrn 1.297
_exptl_crystal_density_method 'not measured'
_exptl_crystal_description block
_exptl_crystal_F_000 2304
_exptl_crystal_size_max 0.30
_exptl_crystal_size_mid 0.20
_exptl_crystal_size_min 0.10
_refine_diff_density_max 0.520
_refine_diff_density_min -0.553
_refine_diff_density_rms 0.097
_refine_ls_abs_structure_details 'Flack H D (1983), Acta Cryst. A39, 876-881'
_refine_ls_abs_structure_Flack 0.20(17)
_refine_ls_extinction_method none
_refine_ls_goodness_of_fit_ref 1.002
_refine_ls_hydrogen_treatment mixed
_refine_ls_matrix_type full
_refine_ls_number_parameters 685
_refine_ls_number_reflns 11220
_refine_ls_number_restraints 2
_refine_ls_restrained_S_all 1.002
_refine_ls_R_factor_all 0.2234
_refine_ls_R_factor_gt 0.1249
_refine_ls_shift/su_max 0.019
_refine_ls_shift/su_mean 0.004
_refine_ls_structure_factor_coef Fsqd
_refine_ls_weighting_details 'calc w=1/[\s^2^(Fo^2^)+(0.2000P)^2^+0.0000P] where P=(Fo^2^+2Fc^2^)/3'
_refine_ls_weighting_scheme calc
_refine_ls_wR_factor_gt 0.3155
_refine_ls_wR_factor_ref 0.4009
_reflns_number_gt 4630
_reflns_number_total 11220
_reflns_threshold_expression >2sigma(I)
_cod_data_source_file jo5b02126_si_004.cif
_cod_data_source_block shelxl
_cod_depositor_comments
;

2020-05-08
Z value and formula fixed to values more according to usual
chemical conventions.                 miguel
;
_cod_original_formula_sum 'C64 H64 O8 S4'
_cod_original_formula_weight 1089.39
_cod_original_formula_units_Z 4
_cod_database_code 4036468

loop_
_symmetry_equiv_pos_as_xyz
'x, y, z'
'x, -y, z+1/2'
'x+1/2, y+1/2, z'
'x+1/2, -y+1/2, z+1/2'

loop_
_atom_site_label
_atom_site_type_symbol
_atom_site_fract_x
_atom_site_fract_y
_atom_site_fract_z
_atom_site_U_iso_or_equiv
_atom_site_adp_type
_atom_site_occupancy
_atom_site_symmetry_multiplicity
_atom_site_calc_flag
_atom_site_refinement_flags
S1 S 0.82757(16) 0.88921(19) 1.01180(13) 0.0630(8) Uani 1 1 d .
S2 S 0.57932(16) 0.64099(17) 1.00410(13) 0.0616(8) Uani 1 1 d .
S3 S 0.64241(16) 0.79488(18) 0.48438(13) 0.0617(8) Uani 1 1 d .
S4 S 0.89502(17) 0.54232(18) 0.47683(14) 0.0635(8) Uani 1 1 d .
O1 O 0.8332(4) 1.0694(4) 0.9507(3) 0.0552(18) Uani 1 1 d .
H1 H 0.8015 1.0933 0.9742 0.083 Uiso 1 1 calc R
O2 O 0.7141(4) 0.5508(4) 0.5378(3) 0.0551(18) Uani 1 1 d .
H2 H 0.6890 0.5178 0.5155 0.083 Uiso 1 1 calc R
O3 O 0.5850(4) 0.8215(4) 0.9422(3) 0.0558(18) Uani 1 1 d .
H3 H 0.5535 0.8465 0.9653 0.084 Uiso 1 1 calc R
O4 O 0.4629(4) 0.8027(4) 0.5474(3) 0.0539(17) Uani 1 1 d .
H4 H 0.4369 0.7708 0.5247 0.081 Uiso 1 1 calc R
O5 O 0.8420(5) 0.8015(5) 0.9940(4) 0.070(2) Uani 1 1 d .
O6 O 0.5926(5) 0.5529(4) 0.9860(4) 0.064(2) Uani 1 1 d .
O7 O 0.9826(4) 0.5585(5) 0.4950(4) 0.069(2) Uani 1 1 d .
O8 O 0.7306(4) 0.8100(5) 0.5032(4) 0.070(2) Uani 1 1 d .
C1 C 0.7518(5) 0.9434(6) 0.9614(5) 0.047(2) Uani 1 1 d .
H1A H 0.7181 0.9029 0.9382 0.056 Uiso 1 1 calc R
C2 C 0.8418(6) 0.4678(6) 0.5279(4) 0.045(2) Uani 1 1 d .
H2A H 0.8828 0.4346 0.5510 0.053 Uiso 1 1 calc R
C3 C 0.5658(6) 0.9039(6) 0.6128(5) 0.054(3) Uani 1 1 d .
H3A H 0.5300 0.9238 0.5822 0.065 Uiso 1 1 calc R
C4 C 0.8107(6) 0.6545(6) 0.6058(5) 0.056(3) Uani 1 1 d .
H4A H 0.7718 0.6733 0.5769 0.067 Uiso 1 1 calc R
C5 C 0.7378(6) 0.4411(6) 0.6122(5) 0.051(2) Uani 1 1 d .
C6 C 0.7209(6) 1.0498(5) 0.8765(5) 0.049(2) Uani 1 1 d .
C7 C 0.5020(5) 0.6957(6) 0.9560(5) 0.050(2) Uani 1 1 d .
H7 H 0.4669 0.6551 0.9340 0.059 Uiso 1 1 calc R
C8 C 0.5586(6) 0.6726(6) 0.4757(5) 0.055(3) Uani 1 1 d .
H8A H 0.5568 0.6126 0.4814 0.066 Uiso 1 1 calc R
H8B H 0.5051 0.6927 0.4604 0.066 Uiso 1 1 calc R
C9 C 0.7893(6) 1.0075(6) 0.9182(6) 0.057(3) Uani 1 1 d .
C10 C 0.6102(7) 1.1324(7) 0.8005(5) 0.060(3) Uani 1 1 d .
H10 H 0.5734 1.1600 0.7741 0.073 Uiso 1 1 calc R
C11 C 0.3611(9) 0.8835(8) 0.7899(7) 0.081(4) Uani 1 1 d .
H11 H 0.3236 0.9090 0.7629 0.097 Uiso 1 1 calc R
C12 C 0.4715(7) 0.8021(6) 0.8693(5) 0.056(3) Uani 1 1 d .
C13 C 0.5257(6) 0.7576(6) 0.5799(5) 0.057(3) Uani 1 1 d .
C14 C 0.8536(6) 0.9614(6) 0.8760(5) 0.052(2) Uani 1 1 d .
C15 C 0.7772(6) 0.5071(5) 0.5724(5) 0.051(2) Uani 1 1 d .
C16 C 0.8269(6) 0.5701(6) 0.6120(5) 0.052(2) Uani 1 1 d .
C17 C 0.9376(6) 0.9751(6) 0.8827(5) 0.054(2) Uani 1 1 d .
H17 H 0.9584 1.0134 0.9112 0.064 Uiso 1 1 calc R
C18 C 0.6874(6) 0.7210(6) 0.8760(6) 0.062(3) Uani 1 1 d .
H18 H 0.7096 0.7567 0.9057 0.074 Uiso 1 1 calc R
C19 C 0.6286(7) 0.7877(6) 0.6655(5) 0.057(3) Uani 1 1 d .
H19 H 0.6357 0.7304 0.6698 0.068 Uiso 1 1 calc R
C20 C 0.3883(6) 0.7887(7) 0.8749(5) 0.064(3) Uani 1 1 d .
H20 H 0.3685 0.7510 0.9037 0.077 Uiso 1 1 calc R
C21 C 0.5760(6) 0.8192(6) 0.6206(5) 0.056(3) Uani 1 1 d .
C22 C 0.8110(6) 0.4194(7) 0.4701(5) 0.059(3) Uani 1 1 d .
H22A H 0.7581 0.4398 0.4539 0.071 Uiso 1 1 calc R
H22B H 0.8087 0.3595 0.4764 0.071 Uiso 1 1 calc R
C23 C 0.7107(9) 0.6254(8) 0.7938(7) 0.079(4) Uani 1 1 d .
H23 H 0.7485 0.5964 0.7698 0.094 Uiso 1 1 calc R
C24 C 0.4874(7) 0.6900(6) 0.6198(5) 0.057(3) Uani 1 1 d .
C25 C 0.5004(8) 0.8548(7) 0.8231(5) 0.069(3) Uani 1 1 d .
H25 H 0.5574 0.8625 0.8181 0.083 Uiso 1 1 calc R
C26 C 0.7149(8) 0.3022(6) 0.6516(6) 0.069(3) Uani 1 1 d .
H26 H 0.7283 0.2458 0.6519 0.083 Uiso 1 1 calc R
C27 C 0.5891(6) 0.7194(5) 0.5336(4) 0.046(2) Uani 1 1 d .
H27 H 0.6304 0.6854 0.5559 0.055 Uiso 1 1 calc R
C28 C 0.5394(6) 0.7576(6) 0.9100(5) 0.054(3) Uani 1 1 d .
C29 C 0.4550(8) 0.5508(8) 0.6542(6) 0.077(4) Uani 1 1 d .
H29 H 0.4628 0.4936 0.6500 0.093 Uiso 1 1 calc R
C30 C 0.4958(8) 0.6056(6) 0.6146(5) 0.063(3) Uani 1 1 d .
H30 H 0.5296 0.5840 0.5839 0.075 Uiso 1 1 calc R
C31 C 0.6936(8) 1.1525(8) 0.8008(6) 0.074(3) Uani 1 1 d .
H31 H 0.7121 1.1947 0.7750 0.088 Uiso 1 1 calc R
C32 C 0.4561(6) 0.7274(7) 1.0149(5) 0.056(3) Uani 1 1 d .
H32A H 0.4792 0.7788 1.0313 0.067 Uiso 1 1 calc R
H32B H 0.3962 0.7323 1.0090 0.067 Uiso 1 1 calc R
C33 C 0.7382(6) 0.6767(8) 0.8373(6) 0.069(3) Uani 1 1 d .
H33 H 0.7956 0.6832 0.8421 0.083 Uiso 1 1 calc R
C34 C 0.8539(8) 0.7113(7) 0.6436(6) 0.075(4) Uani 1 1 d .
H34 H 0.8426 0.7681 0.6405 0.090 Uiso 1 1 calc R
C35 C 0.8848(8) 0.5417(7) 0.6557(5) 0.066(3) Uani 1 1 d .
H35 H 0.8933 0.4848 0.6613 0.080 Uiso 1 1 calc R
C36 C 0.6087(9) 0.9598(8) 0.6507(6) 0.079(4) Uani 1 1 d .
H36 H 0.6020 1.0170 0.6454 0.095 Uiso 1 1 calc R
C37 C 0.4445(8) 0.8957(7) 0.7845(6) 0.072(3) Uani 1 1 d .
H37 H 0.4642 0.9319 0.7545 0.087 Uiso 1 1 calc R
C38 C 0.6391(6) 1.0288(7) 0.8771(5) 0.061(3) Uani 1 1 d .
H38 H 0.6207 0.9861 0.9025 0.073 Uiso 1 1 calc R
C39 C 0.6621(9) 0.9287(8) 0.6969(6) 0.079(4) Uani 1 1 d .
H39 H 0.6915 0.9655 0.7223 0.095 Uiso 1 1 calc R
C40 C 0.4044(8) 0.5800(8) 0.6987(6) 0.073(3) Uani 1 1 d .
H40 H 0.3784 0.5434 0.7256 0.087 Uiso 1 1 calc R
C41 C 0.6713(8) 0.8432(8) 0.7047(6) 0.072(3) Uani 1 1 d .
H41 H 0.7058 0.8227 0.7360 0.086 Uiso 1 1 calc R
C42 C 0.4303(7) 0.7206(7) 0.6662(6) 0.068(3) Uani 1 1 d .
H42 H 0.4204 0.7775 0.6701 0.082 Uiso 1 1 calc R
C44 C 0.7574(8) 0.3562(6) 0.6123(6) 0.070(3) Uani 1 1 d .
H44 H 0.7984 0.3357 0.5864 0.084 Uiso 1 1 calc R
C45 C 0.8799(9) 0.8612(9) 0.7964(6) 0.086(4) Uani 1 1 d .
H45 H 0.8601 0.8237 0.7670 0.103 Uiso 1 1 calc R
C46 C 0.5714(7) 0.6590(7) 0.8218(6) 0.069(3) Uani 1 1 d .
H46 H 0.5140 0.6541 0.8158 0.082 Uiso 1 1 calc R
C47 C 0.6554(7) 0.3301(7) 0.6886(6) 0.066(3) Uani 1 1 d .
H47 H 0.6269 0.2928 0.7135 0.079 Uiso 1 1 calc R
C48 C 0.6024(6) 0.7108(6) 0.8691(5) 0.052(2) Uani 1 1 d .
C49 C 0.7042(6) 0.9730(8) 1.0204(5) 0.059(3) Uani 1 1 d .
H49A H 0.7250 1.0257 1.0363 0.071 Uiso 1 1 calc R
H49B H 0.6443 0.9760 1.0138 0.071 Uiso 1 1 calc R
C50 C 0.5819(6) 1.0723(7) 0.8388(6) 0.065(3) Uani 1 1 d .
H50 H 0.5253 1.0597 0.8398 0.078 Uiso 1 1 calc R
C51 C 0.3917(8) 0.6660(8) 0.7037(6) 0.072(3) Uani 1 1 d .
H51 H 0.3558 0.6861 0.7336 0.086 Uiso 1 1 calc R
C52 C 0.9281(8) 0.5972(8) 0.6896(6) 0.074(4) Uani 1 1 d .
H52 H 0.9692 0.5780 0.7167 0.089 Uiso 1 1 calc R
C53 C 0.6256(10) 0.6148(7) 0.7838(6) 0.080(4) Uani 1 1 d .
H53 H 0.6054 0.5796 0.7530 0.096 Uiso 1 1 calc R
C54 C 0.9905(7) 0.9293(7) 0.8451(6) 0.066(3) Uani 1 1 d .
H54 H 1.0477 0.9379 0.8492 0.079 Uiso 1 1 calc R
C55 C 0.6351(8) 0.4162(7) 0.6905(6) 0.069(3) Uani 1 1 d .
H55 H 0.5957 0.4361 0.7179 0.083 Uiso 1 1 calc R
C56 C 0.6736(8) 0.4680(7) 0.6523(6) 0.069(3) Uani 1 1 d .
H56 H 0.6580 0.5239 0.6518 0.083 Uiso 1 1 calc R
C57 C 0.7510(7) 1.1117(7) 0.8385(5) 0.069(3) Uani 1 1 d .
H57 H 0.8074 1.1255 0.8383 0.082 Uiso 1 1 calc R
C58 C 0.9642(8) 0.8746(8) 0.8042(6) 0.076(4) Uani 1 1 d .
H58 H 1.0022 0.8452 0.7806 0.092 Uiso 1 1 calc R
C59 C 0.6317(8) 0.7009(7) 0.4363(6) 0.074(3) Uani 1 1 d .
H59A H 0.6164 0.7127 0.3938 0.088 Uiso 1 1 calc R
H59B H 0.6796 0.6640 0.4386 0.088 Uiso 1 1 calc R
C61 C 0.8248(7) 0.9053(7) 0.8337(5) 0.067(3) Uani 1 1 d .
H61 H 0.7677 0.8961 0.8296 0.081 Uiso 1 1 calc R
C62 C 0.3331(6) 0.8322(8) 0.8368(6) 0.065(3) Uani 1 1 d .
H62 H 0.2761 0.8267 0.8429 0.078 Uiso 1 1 calc R
C63 C 0.9132(9) 0.6830(8) 0.6854(6) 0.080(4) Uani 1 1 d .
H63 H 0.9425 0.7203 0.7103 0.096 Uiso 1 1 calc R
C100 C 0.7296(8) 0.9006(8) 1.0593(6) 0.074(3) Uani 1 1 d .
H10A H 0.6920 0.8533 1.0561 0.089 Uiso 1 1 calc R
H10B H 0.7404 0.9150 1.1020 0.089 Uiso 1 1 calc R
C101 C 0.4812(8) 0.6517(8) 1.0513(6) 0.074(3) Uani 1 1 d .
H10C H 0.4430 0.6052 1.0465 0.089 Uiso 1 1 calc R
H10D H 0.4921 0.6633 1.0945 0.089 Uiso 1 1 calc R
C102 C 0.8861(8) 0.4468(8) 0.4314(6) 0.075(3) Uani 1 1 d .
H10E H 0.8723 0.4566 0.3884 0.089 Uiso 1 1 calc R
H10F H 0.9340 0.4102 0.4355 0.089 Uiso 1 1 calc R

loop_
_atom_site_aniso_label
_atom_site_aniso_U_11
_atom_site_aniso_U_22
_atom_site_aniso_U_33
_atom_site_aniso_U_23
_atom_site_aniso_U_13
_atom_site_aniso_U_12
S1 0.0652(18) 0.0393(15) 0.084(2) 0.0027(14) -0.0111(14) 0.0058(12)
S2 0.0613(17) 0.0349(14) 0.088(2) 0.0049(14) -0.0113(14) 0.0004(12)
S3 0.0617(17) 0.0379(14) 0.086(2) 0.0172(14) 0.0018(14) -0.0024(12)
S4 0.0643(18) 0.0387(14) 0.088(2) 0.0187(14) -0.0013(14) -0.0068(12)
O1 0.050(4) 0.035(4) 0.081(5) -0.017(4) -0.013(3) 0.004(3)
O2 0.057(4) 0.027(4) 0.081(5) 0.003(3) -0.016(3) 0.004(3)
O3 0.056(4) 0.030(3) 0.081(5) -0.015(3) -0.010(3) -0.005(3)
O4 0.050(4) 0.032(4) 0.080(5) 0.001(4) -0.012(3) -0.004(3)
O5 0.084(5) 0.034(4) 0.092(5) 0.022(4) -0.020(4) 0.010(4)
O6 0.076(5) 0.032(4) 0.083(5) 0.023(4) -0.013(4) 0.005(3)
O7 0.053(4) 0.053(5) 0.100(5) 0.020(4) 0.013(4) -0.010(4)
O8 0.049(4) 0.056(5) 0.106(6) 0.011(5) 0.012(4) -0.004(3)
C1 0.028(4) 0.029(5) 0.084(7) -0.004(5) 0.006(4) 0.002(4)
C2 0.056(6) 0.026(5) 0.051(5) 0.006(4) -0.013(4) -0.017(4)
C3 0.063(6) 0.039(6) 0.061(6) -0.010(5) -0.011(5) 0.005(5)
C4 0.051(6) 0.029(5) 0.089(7) -0.017(5) -0.008(5) -0.003(4)
C5 0.060(6) 0.032(5) 0.061(6) 0.004(5) -0.013(5) -0.008(4)
C6 0.054(6) 0.019(4) 0.075(6) 0.003(4) -0.009(5) 0.006(4)
C7 0.036(5) 0.025(5) 0.088(7) -0.002(5) 0.000(4) -0.006(4)
C8 0.060(6) 0.022(4) 0.083(7) -0.007(5) 0.022(5) -0.003(4)
C9 0.043(5) 0.025(5) 0.102(8) 0.003(5) -0.030(5) -0.003(4)
C10 0.060(7) 0.038(6) 0.083(8) 0.016(5) -0.025(5) -0.004(5)
C11 0.082(9) 0.044(7) 0.117(11) -0.004(8) -0.038(8) 0.020(6)
C12 0.066(7) 0.036(5) 0.065(6) -0.012(5) -0.018(5) 0.006(5)
C13 0.040(5) 0.024(5) 0.107(8) 0.003(5) -0.021(5) 0.000(4)
C14 0.054(6) 0.033(5) 0.068(6) -0.010(5) 0.012(5) 0.006(4)
C15 0.054(6) 0.019(4) 0.079(7) 0.006(4) -0.021(5) 0.013(4)
C16 0.049(6) 0.031(5) 0.078(7) -0.009(5) -0.018(5) 0.002(4)
C17 0.052(6) 0.035(5) 0.074(7) 0.006(5) -0.008(5) -0.003(4)
C18 0.053(6) 0.032(5) 0.100(8) 0.006(6) 0.003(5) 0.006(4)
C19 0.067(7) 0.035(5) 0.068(7) 0.000(5) -0.023(5) 0.007(5)
C20 0.044(6) 0.062(7) 0.086(8) 0.011(6) -0.021(5) -0.004(5)
C21 0.058(6) 0.035(5) 0.074(7) 0.003(5) -0.016(5) -0.006(4)
C22 0.056(6) 0.047(6) 0.073(7) -0.005(6) 0.003(5) -0.013(5)
C23 0.079(9) 0.049(7) 0.109(10) -0.003(8) 0.031(8) 0.019(6)
C24 0.063(6) 0.033(5) 0.076(7) -0.006(5) -0.015(5) -0.002(5)
C25 0.085(8) 0.048(7) 0.073(7) 0.029(6) -0.004(6) -0.015(6)
C26 0.087(8) 0.026(5) 0.093(8) 0.006(6) -0.013(7) 0.012(5)
C27 0.059(6) 0.023(4) 0.056(5) 0.009(4) -0.007(4) -0.004(4)
C28 0.056(6) 0.020(4) 0.086(7) -0.006(5) -0.021(5) 0.009(4)
C29 0.095(9) 0.047(7) 0.090(9) 0.010(7) 0.010(7) 0.013(6)
C30 0.089(8) 0.028(5) 0.070(7) 0.002(5) -0.016(6) -0.002(5)
C31 0.073(8) 0.050(7) 0.098(9) 0.014(7) -0.002(7) -0.008(6)
C32 0.045(6) 0.052(7) 0.069(6) -0.013(6) -0.011(5) 0.007(5)
C33 0.032(5) 0.067(8) 0.108(9) 0.011(7) 0.008(6) 0.014(5)
C34 0.082(8) 0.023(5) 0.120(10) -0.016(6) -0.026(7) -0.005(5)
C35 0.078(8) 0.033(5) 0.087(8) 0.009(6) -0.034(6) 0.007(5)
C36 0.095(9) 0.038(6) 0.104(10) -0.014(7) 0.005(8) -0.017(6)
C37 0.077(8) 0.040(6) 0.100(9) 0.023(6) -0.006(7) 0.015(5)
C38 0.042(6) 0.044(6) 0.097(8) 0.010(6) -0.016(5) 0.000(4)
C39 0.113(11) 0.049(7) 0.074(8) -0.018(7) -0.015(7) -0.028(7)
C40 0.064(7) 0.058(7) 0.097(9) 0.030(7) 0.003(6) 0.012(6)
C41 0.076(8) 0.061(8) 0.079(8) -0.015(7) -0.019(6) 0.024(6)
C42 0.065(7) 0.038(6) 0.101(9) 0.006(6) -0.004(6) -0.001(5)
C44 0.097(9) 0.027(5) 0.086(8) 0.001(6) -0.024(7) -0.006(5)
C45 0.095(10) 0.078(10) 0.085(9) -0.043(8) 0.013(7) -0.003(8)
C46 0.052(6) 0.048(6) 0.106(9) -0.029(7) 0.010(6) -0.004(5)
C47 0.067(7) 0.034(6) 0.096(9) 0.003(6) -0.006(6) 0.008(5)
C48 0.064(6) 0.032(5) 0.059(6) 0.004(5) -0.007(5) -0.003(4)
C49 0.050(6) 0.063(7) 0.063(7) 0.003(6) -0.006(5) 0.005(5)
C50 0.021(5) 0.064(7) 0.110(9) 0.016(7) -0.008(5) 0.006(4)
C51 0.067(8) 0.067(8) 0.080(8) -0.002(7) 0.009(6) -0.005(6)
C52 0.072(8) 0.053(7) 0.096(9) -0.032(7) -0.038(6) 0.021(6)
C53 0.137(13) 0.043(7) 0.059(7) -0.034(6) 0.011(7) 0.005(7)
C54 0.053(6) 0.039(6) 0.107(9) -0.026(6) 0.013(6) 0.002(5)
C55 0.087(9) 0.035(6) 0.087(8) 0.003(6) -0.008(6) -0.004(5)
C56 0.086(8) 0.025(5) 0.096(9) 0.010(6) -0.009(7) 0.010(5)
C57 0.073(7) 0.044(6) 0.089(8) 0.026(6) -0.030(6) 0.000(5)
C58 0.073(8) 0.066(8) 0.091(9) -0.018(7) 0.038(7) 0.005(6)
C59 0.081(8) 0.057(7) 0.084(8) -0.030(7) 0.016(6) -0.022(6)
C61 0.072(8) 0.055(7) 0.076(8) -0.028(6) 0.012(6) -0.002(6)
C62 0.039(6) 0.061(7) 0.094(8) 0.002(7) -0.012(5) 0.008(5)
C63 0.085(9) 0.060(8) 0.093(9) -0.029(7) -0.031(7) -0.008(7)
C100 0.082(8) 0.065(8) 0.075(7) 0.021(7) 0.014(6) 0.003(6)
C101 0.086(9) 0.055(7) 0.080(8) 0.029(7) 0.022(6) 0.007(6)
C102 0.077(8) 0.066(8) 0.081(7) -0.006(7) 0.001(6) -0.022(6)

loop_
_atom_type_symbol
_atom_type_description
_atom_type_scat_dispersion_real
_atom_type_scat_dispersion_imag
_atom_type_scat_source
C C 0.0033 0.0016 'International Tables Vol C Tables 4.2.6.8 and 6.1.1.4'
H H 0.0000 0.0000 'International Tables Vol C Tables 4.2.6.8 and 6.1.1.4'
O O 0.0106 0.0060 'International Tables Vol C Tables 4.2.6.8 and 6.1.1.4'
S S 0.1246 0.1234 'International Tables Vol C Tables 4.2.6.8 and 6.1.1.4'

loop_
_geom_angle_atom_site_label_1
_geom_angle_atom_site_label_2
_geom_angle_atom_site_label_3
_geom_angle
O5 S1 C1 113.4(5)
O5 S1 C100 111.6(6)
C1 S1 C100 74.6(5)
O6 S2 C7 113.7(4)
O6 S2 C101 110.7(5)
C7 S2 C101 72.9(5)
O8 S3 C59 111.8(6)
O8 S3 C27 113.3(4)
C59 S3 C27 75.5(5)
O7 S4 C102 111.1(6)
O7 S4 C2 113.5(4)
C102 S4 C2 75.4(5)
C9 C1 C49 119.9(8)
C9 C1 S1 115.0(6)
C49 C1 S1 88.9(6)
C22 C2 C15 119.8(8)
C22 C2 S4 89.0(6)
C15 C2 S4 115.3(6)
C21 C3 C36 120.3(11)
C16 C4 C34 119.1(10)
C44 C5 C56 117.3(10)
C44 C5 C15 126.0(10)
C56 C5 C15 116.7(9)
C38 C6 C57 122.1(9)
C38 C6 C9 123.8(9)
C57 C6 C9 114.1(9)
C28 C7 C32 120.8(8)
C28 C7 S2 114.4(6)
C32 C7 S2 90.6(6)
C59 C8 C27 94.2(8)
O1 C9 C1 111.5(9)
O1 C9 C6 109.1(7)
C1 C9 C6 111.7(8)
O1 C9 C14 107.3(8)
C1 C9 C14 108.0(8)
C6 C9 C14 109.1(9)
C50 C10 C31 119.8(10)
C37 C11 C62 118.5(11)
C20 C12 C25 119.6(10)
C20 C12 C28 123.7(10)
C25 C12 C28 116.6(10)
O4 C13 C24 111.0(8)
O4 C13 C21 108.7(7)
C24 C13 C21 109.8(9)
O4 C13 C27 110.0(8)
C24 C13 C27 111.0(8)
C21 C13 C27 106.2(8)
C17 C14 C61 120.2(9)
C17 C14 C9 120.9(9)
C61 C14 C9 118.9(9)
O2 C15 C5 110.2(8)
O2 C15 C16 109.2(7)
C5 C15 C16 110.8(8)
O2 C15 C2 109.9(8)
C5 C15 C2 111.0(7)
C16 C15 C2 105.6(8)
C4 C16 C35 120.5(10)
C4 C16 C15 119.4(8)
C35 C16 C15 120.1(8)
C14 C17 C54 117.2(10)
C48 C18 C33 117.7(11)
C21 C19 C41 119.2(10)
C12 C20 C62 119.1(11)
C3 C21 C19 121.3(10)
C3 C21 C13 119.9(9)
C19 C21 C13 118.8(9)
C2 C22 C102 93.2(8)
C33 C23 C53 120.4(10)
C30 C24 C42 117.1(11)
C30 C24 C13 128.1(10)
C42 C24 C13 114.6(9)
C37 C25 C12 120.2(12)
C47 C26 C44 121.2(10)
C8 C27 C13 120.8(8)
C8 C27 S3 89.5(6)
C13 C27 S3 115.3(6)
O3 C28 C7 110.2(8)
O3 C28 C48 107.1(8)
C7 C28 C48 108.9(7)
O3 C28 C12 107.2(7)
C7 C28 C12 112.8(8)
C48 C28 C12 110.5(8)
C40 C29 C30 120.7(12)
C24 C30 C29 121.6(12)
C10 C31 C57 122.0(11)
C101 C32 C7 92.4(8)
C23 C33 C18 124.1(11)
C63 C34 C4 120.1(10)
C52 C35 C16 119.5(10)
C39 C36 C3 119.2(11)
C11 C37 C25 120.7(12)
C6 C38 C50 119.5(10)
C41 C39 C36 120.0(11)
C29 C40 C51 119.1(12)
C39 C41 C19 120.0(11)
C51 C42 C24 119.7(11)
C5 C44 C26 119.5(12)
C58 C45 C61 118.5(12)
C53 C46 C48 120.9(11)
C26 C47 C55 120.7(11)
C18 C48 C46 119.3(10)
C18 C48 C28 122.1(9)
C46 C48 C28 118.6(9)
C100 C49 C1 95.5(8)
C10 C50 C38 119.4(9)
C42 C51 C40 121.6(12)
C35 C52 C63 121.9(11)
C23 C53 C46 117.5(11)
C58 C54 C17 123.8(11)
C56 C55 C47 118.7(12)
C55 C56 C5 122.5(10)
C6 C57 C31 117.1(11)
C54 C58 C45 119.5(10)
C8 C59 S3 89.5(7)
C14 C61 C45 120.8(12)
C11 C62 C20 121.6(11)
C34 C63 C52 118.7(11)
C49 C100 S1 89.3(7)
C32 C101 S2 90.4(6)
C22 C102 S4 90.1(8)

loop_
_geom_bond_atom_site_label_1
_geom_bond_atom_site_label_2
_geom_bond_distance
S1 O5 1.476(8)
S1 C1 1.843(10)
S1 C100 1.899(12)
S2 O6 1.482(8)
S2 C7 1.834(10)
S2 C101 1.895(12)
S3 O8 1.486(8)
S3 C59 1.839(11)
S3 C27 1.832(9)
S4 O7 1.476(8)
S4 C102 1.825(13)
S4 C2 1.846(9)
O1 C9 1.403(11)
O2 C15 1.435(11)
O3 C28 1.435(11)
O4 C13 1.419(11)
C1 C9 1.521(14)
C1 C49 1.573(13)
C2 C22 1.551(14)
C2 C15 1.558(14)
C3 C21 1.378(14)
C3 C36 1.392(15)
C4 C16 1.384(13)
C4 C34 1.402(14)
C5 C44 1.396(14)
C5 C56 1.423(16)
C5 C15 1.509(14)
C6 C38 1.354(14)
C6 C57 1.380(14)
C6 C9 1.568(13)
C7 C28 1.534(14)
C7 C32 1.568(14)
C8 C59 1.530(15)
C8 C27 1.538(14)
C9 C14 1.571(14)
C10 C50 1.354(15)
C10 C31 1.374(16)
C11 C37 1.357(18)
C11 C62 1.388(18)
C12 C20 1.357(15)
C12 C25 1.396(15)
C12 C28 1.567(13)
C13 C24 1.522(14)
C13 C21 1.547(13)
C13 C27 1.564(14)
C14 C17 1.369(13)
C14 C61 1.363(14)
C15 C16 1.542(13)
C16 C35 1.396(14)
C17 C54 1.394(14)
C18 C48 1.379(14)
C18 C33 1.375(16)
C19 C21 1.377(14)
C19 C41 1.404(16)
C20 C62 1.390(15)
C22 C102 1.540(16)
C23 C33 1.325(18)
C23 C53 1.389(19)
C24 C30 1.364(14)
C24 C42 1.455(17)
C25 C37 1.385(16)
C26 C47 1.331(17)
C26 C44 1.399(17)
C28 C48 1.547(14)
C29 C40 1.354(17)
C29 C30 1.399(16)
C31 C57 1.388(16)
C32 C101 1.500(15)
C34 C63 1.384(17)
C35 C52 1.342(15)
C36 C39 1.403(19)
C38 C50 1.415(14)
C39 C41 1.389(18)
C40 C51 1.396(18)
C42 C51 1.350(16)
C45 C58 1.375(19)
C45 C61 1.398(16)
C46 C53 1.400(16)
C46 C48 1.407(15)
C47 C55 1.418(15)
C49 C100 1.489(16)
C52 C63 1.399(17)
C54 C58 1.314(17)
C55 C56 1.330(17)
